data_4032971
loop_
_publ_author_name
'Liu, Li'
'Bai, Shu-Hua'
'Li, Yang'
'Wang, Li-Xun'
'Hu, Yang'
'Sung, Hui-Ling'
'Li, Jian'

_publ_section_title
;
 Synthesis of 2,3-Diarylisoindolin-1-one by Copper-Catalyzed Cascade
 Annulation of 2-Formylbenzonitriles, Arenes, and Diaryliodonium Salts.
;
_journal_issue 20
_journal_name_full 'The Journal of organic chemistry'
_journal_page_first 11084
_journal_page_last 11090
_journal_paper_doi 10.1021/acs.joc.7b02035
_journal_volume 82
_journal_year 2017
_chemical_formula_sum 'C21 H14 Br N O3'
_chemical_formula_weight 408.24
_chemical_name_systematic
;
 ?
;
_space_group_crystal_system triclinic
_space_group_IT_number 2
_space_group_name_Hall '-P 1'
_space_group_name_H-M_alt 'P -1'
_symmetry_space_group_name_Hall '-P 1'
_symmetry_space_group_name_H-M 'P -1'
_atom_sites_solution_hydrogens geom
_audit_creation_method SHELXL-2014
_cell_angle_alpha 62.242(5)
_cell_angle_beta 77.949(6)
_cell_angle_gamma 84.286(6)
_cell_formula_units_Z 2
_cell_length_a 6.7473(14)
_cell_length_b 11.771(3)
_cell_length_c 12.597(3)
_cell_measurement_reflns_used 3807
_cell_measurement_temperature 296(2)
_cell_measurement_theta_max 27.0
_cell_measurement_theta_min 2.69
_cell_volume 865.8(4)
_computing_structure_refinement 'SHELXL-2014 (Sheldrick, 2014)'
_diffrn_ambient_temperature 296(2)
_diffrn_measured_fraction_theta_full 0.983
_diffrn_measured_fraction_theta_max 0.983
_diffrn_measurement_device_type 'Bruker APEX-II CCD'
_diffrn_radiation_type MoK\a
_diffrn_radiation_wavelength 0.71073
_diffrn_reflns_av_R_equivalents 0.0256
_diffrn_reflns_av_unetI/netI 0.0476
_diffrn_reflns_Laue_measured_fraction_full 0.983
_diffrn_reflns_Laue_measured_fraction_max 0.983
_diffrn_reflns_limit_h_max 8
_diffrn_reflns_limit_h_min -8
_diffrn_reflns_limit_k_max 11
_diffrn_reflns_limit_k_min -14
_diffrn_reflns_limit_l_max 13
_diffrn_reflns_limit_l_min -15
_diffrn_reflns_number 5094
_diffrn_reflns_point_group_measured_fraction_full 0.983
_diffrn_reflns_point_group_measured_fraction_max 0.983
_diffrn_reflns_theta_full 25.242
_diffrn_reflns_theta_max 25.497
_diffrn_reflns_theta_min 1.859
_exptl_absorpt_coefficient_mu 2.395
_exptl_absorpt_correction_T_max 0.973
_exptl_absorpt_correction_T_min 0.962
_exptl_absorpt_correction_type multi-scan
_exptl_absorpt_process_details sadabs
_exptl_crystal_colour colorless
_exptl_crystal_density_diffrn 1.566
_exptl_crystal_description block
_exptl_crystal_F_000 412
_exptl_crystal_size_max 0.20
_exptl_crystal_size_mid 0.20
_exptl_crystal_size_min 0.18
_refine_diff_density_max 0.402
_refine_diff_density_min -0.503
_refine_diff_density_rms 0.104
_refine_ls_extinction_method none
_refine_ls_goodness_of_fit_ref 1.019
_refine_ls_hydrogen_treatment constr
_refine_ls_matrix_type full
_refine_ls_number_parameters 235
_refine_ls_number_reflns 3167
_refine_ls_number_restraints 0
_refine_ls_restrained_S_all 1.019
_refine_ls_R_factor_all 0.0766
_refine_ls_R_factor_gt 0.0477
_refine_ls_shift/su_max 0.000
_refine_ls_shift/su_mean 0.000
_refine_ls_structure_factor_coef Fsqd
_refine_ls_weighting_details 'w=1/[\s^2^(Fo^2^)+(0.1200P)^2^+0.5814P] where P=(Fo^2^+2Fc^2^)/3'
_refine_ls_weighting_scheme calc
_refine_ls_wR_factor_gt 0.1414
_refine_ls_wR_factor_ref 0.1943
_reflns_Friedel_coverage 0.000
_reflns_number_gt 2242
_reflns_number_total 3167
_reflns_threshold_expression 'I > 2\s(I)'
_cod_data_source_file jo7b02035_si_002.cif
_cod_data_source_block 170315b_4al
_cod_depositor_comments 'Adding full bibliography for 4032968--4032972.cif.'
_cod_original_cell_volume 865.9(3)
_cod_database_code 4032971
_shelx_space_group_comment
;
The symmetry employed for this shelxl refinement is uniquely defined
by the following loop, which should always be used as a source of
symmetry information in preference to the above space-group names.
They are only intended as comments.
;
_shelx_estimated_absorpt_t_min 0.962
_shelx_estimated_absorpt_t_max 0.973
_shelxl_version_number 2014-3

loop_
_space_group_symop_operation_xyz
'x, y, z'
'-x, -y, -z'

loop_
_atom_site_label
_atom_site_type_symbol
_atom_site_fract_x
_atom_site_fract_y
_atom_site_fract_z
_atom_site_U_iso_or_equiv
_atom_site_adp_type
_atom_site_occupancy
_atom_site_site_symmetry_order
_atom_site_calc_flag
_atom_site_refinement_flags_posn
_atom_site_refinement_flags_adp
Br1 Br 0.32334(11) -0.51217(5) 0.39422(6) 0.0840(3) Uani 1 1 d . .
C1 C 0.0558(7) 0.2552(4) -0.0089(4) 0.0448(10) Uani 1 1 d . .
N1 N 0.1813(5) 0.0618(3) 0.1169(3) 0.0362(8) Uani 1 1 d . .
O1 O -0.1373(5) 0.0604(3) 0.0714(3) 0.0505(8) Uani 1 1 d . .
C2 C -0.0557(9) 0.3528(5) -0.0880(5) 0.0632(14) Uani 1 1 d . .
H10 H -0.1783 0.3346 -0.0995 0.076 Uiso 1 1 calc R U
O2 O 0.6887(5) 0.1815(4) 0.3941(3) 0.0654(11) Uani 1 1 d . .
C3 C 0.0179(12) 0.4756(6) -0.1485(5) 0.0771(18) Uani 1 1 d . .
H9 H -0.0542 0.5412 -0.2021 0.093 Uiso 1 1 calc R U
O3 O 0.3952(4) 0.1767(4) 0.5277(3) 0.0513(8) Uani 1 1 d . .
C4 C 0.1978(12) 0.5023(6) -0.1303(5) 0.0793(19) Uani 1 1 d . .
H8 H 0.2441 0.5865 -0.1712 0.095 Uiso 1 1 calc R U
C5 C 0.3140(9) 0.4065(5) -0.0519(5) 0.0590(13) Uani 1 1 d . .
H7 H 0.4365 0.4255 -0.0409 0.071 Uiso 1 1 calc R U
C6 C 0.2376(7) 0.2809(4) 0.0092(4) 0.0423(10) Uani 1 1 d . .
C7 C 0.3251(6) 0.1590(4) 0.0977(4) 0.0361(9) Uani 1 1 d . .
H6 H 0.4598 0.1433 0.0593 0.043 Uiso 1 1 calc R U
C8 C 0.0130(6) 0.1169(4) 0.0620(4) 0.0387(9) Uani 1 1 d . .
C9 C 0.2144(6) -0.0717(4) 0.1860(4) 0.0363(9) Uani 1 1 d . .
C10 C 0.0524(7) -0.1535(5) 0.2580(4) 0.0483(11) Uani 1 1 d . .
H13 H -0.0786 -0.1210 0.2637 0.058 Uiso 1 1 calc R U
C11 C 0.0873(7) -0.2827(5) 0.3205(4) 0.0541(12) Uani 1 1 d . .
H14 H -0.0211 -0.3378 0.3681 0.065 Uiso 1 1 calc R U
C12 C 0.2815(8) -0.3320(5) 0.3137(5) 0.0530(11) Uani 1 1 d . .
C13 C 0.4444(7) -0.2494(5) 0.2441(4) 0.0486(11) Uani 1 1 d . .
H11 H 0.5760 -0.2816 0.2406 0.058 Uiso 1 1 calc R U
C14 C 0.4092(6) -0.1193(4) 0.1804(4) 0.0436(10) Uani 1 1 d . .
H12 H 0.5173 -0.0637 0.1334 0.052 Uiso 1 1 calc R U
C15 C 0.1631(7) 0.1555(5) 0.2980(4) 0.0484(11) Uani 1 1 d . .
H3 H 0.0391 0.1499 0.2795 0.058 Uiso 1 1 calc R U
C16 C 0.3370(6) 0.1587(4) 0.2181(3) 0.0336(8) Uani 1 1 d . .
C17 C 0.5253(6) 0.1666(4) 0.2444(4) 0.0391(9) Uani 1 1 d . .
H5 H 0.6456 0.1676 0.1920 0.047 Uiso 1 1 calc R U
C18 C 0.5254(6) 0.1726(4) 0.3498(4) 0.0384(9) Uani 1 1 d . .
C19 C 0.3498(6) 0.1689(4) 0.4293(3) 0.0360(9) Uani 1 1 d . .
C20 C 0.1654(6) 0.1603(6) 0.4066(4) 0.0549(13) Uani 1 1 d . .
H2 H 0.0465 0.1577 0.4606 0.066 Uiso 1 1 calc R U
C21 C 0.6095(7) 0.1826(6) 0.5065(5) 0.0538(12) Uani 1 1 d . .
H1 H 0.6507 0.2604 0.5044 0.065 Uiso 1 1 calc R U
H4 H 0.6613 0.1096 0.5720 0.065 Uiso 1 1 calc R U

loop_
_atom_site_aniso_label
_atom_site_aniso_U_11
_atom_site_aniso_U_22
_atom_site_aniso_U_33
_atom_site_aniso_U_23
_atom_site_aniso_U_13
_atom_site_aniso_U_12
Br1 0.1122(6) 0.0437(4) 0.0810(5) -0.0174(3) -0.0153(4) 0.0012(3)
C1 0.049(3) 0.052(3) 0.038(2) -0.026(2) -0.0072(18) 0.007(2)
N1 0.0371(18) 0.0409(19) 0.0396(18) -0.0245(16) -0.0106(14) 0.0010(14)
O1 0.0405(17) 0.068(2) 0.0552(19) -0.0385(17) -0.0103(14) 0.0022(15)
C2 0.081(4) 0.066(3) 0.045(3) -0.027(3) -0.019(2) 0.019(3)
O2 0.0327(16) 0.123(3) 0.055(2) -0.052(2) -0.0105(14) -0.0005(17)
C3 0.118(5) 0.059(4) 0.053(3) -0.023(3) -0.030(3) 0.022(3)
O3 0.0366(16) 0.084(2) 0.0482(18) -0.0431(18) -0.0083(13) 0.0035(15)
C4 0.132(6) 0.045(3) 0.046(3) -0.012(2) -0.007(3) -0.002(3)
C5 0.081(4) 0.045(3) 0.046(3) -0.020(2) -0.003(2) -0.007(2)
C6 0.058(3) 0.041(2) 0.029(2) -0.0191(18) 0.0010(18) -0.0052(19)
C7 0.036(2) 0.040(2) 0.034(2) -0.0192(18) -0.0014(16) -0.0052(16)
C8 0.043(2) 0.049(2) 0.037(2) -0.031(2) -0.0094(17) 0.0086(19)
C9 0.041(2) 0.042(2) 0.033(2) -0.0237(18) -0.0039(16) -0.0039(17)
C10 0.041(2) 0.054(3) 0.051(3) -0.028(2) 0.0047(19) -0.0113(19)
C11 0.056(3) 0.054(3) 0.044(3) -0.014(2) -0.002(2) -0.017(2)
C12 0.070(3) 0.041(2) 0.051(3) -0.024(2) -0.006(2) -0.008(2)
C13 0.053(3) 0.053(3) 0.047(2) -0.029(2) -0.012(2) 0.010(2)
C14 0.040(2) 0.050(3) 0.046(2) -0.029(2) 0.0006(18) -0.0058(19)
C15 0.041(2) 0.072(3) 0.046(2) -0.037(2) -0.0108(19) 0.000(2)
C16 0.032(2) 0.037(2) 0.034(2) -0.0186(17) -0.0058(15) 0.0008(15)
C17 0.039(2) 0.044(2) 0.035(2) -0.0217(19) 0.0002(17) -0.0016(17)
C18 0.031(2) 0.045(2) 0.047(2) -0.028(2) -0.0057(17) -0.0017(16)
C19 0.038(2) 0.042(2) 0.0310(19) -0.0200(17) -0.0033(16) 0.0014(17)
C20 0.032(2) 0.094(4) 0.051(3) -0.047(3) 0.0016(19) 0.001(2)
C21 0.041(2) 0.083(4) 0.056(3) -0.046(3) -0.012(2) -0.001(2)

loop_
_atom_type_symbol
_atom_type_description
_atom_type_scat_dispersion_real
_atom_type_scat_dispersion_imag
_atom_type_scat_source
C C 0.0033 0.0016 'International Tables Vol C Tables 4.2.6.8 and 6.1.1.4'
H H 0.0000 0.0000 'International Tables Vol C Tables 4.2.6.8 and 6.1.1.4'
N N 0.0061 0.0033 'International Tables Vol C Tables 4.2.6.8 and 6.1.1.4'
O O 0.0106 0.0060 'International Tables Vol C Tables 4.2.6.8 and 6.1.1.4'
Br Br -0.2901 2.4595 'International Tables Vol C Tables 4.2.6.8 and 6.1.1.4'

loop_
_geom_angle_atom_site_label_1
_geom_angle_atom_site_label_2
_geom_angle_atom_site_label_3
_geom_angle
C6 C1 C2 121.1(5)
C6 C1 C8 109.7(4)
C2 C1 C8 129.2(5)
C8 N1 C9 125.5(3)
C8 N1 C7 112.4(3)
C9 N1 C7 122.1(3)
C3 C2 C1 119.1(6)
C3 C2 H10 120.5
C1 C2 H10 120.5
C18 O2 C21 106.1(3)
C2 C3 C4 120.2(6)
C2 C3 H9 119.9
C4 C3 H9 119.9
C19 O3 C21 105.4(3)
C3 C4 C5 122.1(6)
C3 C4 H8 118.9
C5 C4 H8 118.9
C6 C5 C4 117.2(5)
C6 C5 H7 121.4
C4 C5 H7 121.4
C1 C6 C5 120.3(4)
C1 C6 C7 109.8(4)
C5 C6 C7 129.9(4)
N1 C7 C6 101.9(3)
N1 C7 C16 111.5(3)
C6 C7 C16 113.5(3)
N1 C7 H6 109.9
C6 C7 H6 109.9
C16 C7 H6 109.9
O1 C8 N1 126.5(4)
O1 C8 C1 127.8(4)
N1 C8 C1 105.7(4)
C14 C9 C10 120.3(4)
C14 C9 N1 119.2(4)
C10 C9 N1 120.5(4)
C11 C10 C9 119.4(4)
C11 C10 H13 120.3
C9 C10 H13 120.3
C10 C11 C12 120.8(4)
C10 C11 H14 119.6
C12 C11 H14 119.6
C11 C12 C13 119.7(5)
C11 C12 Br1 119.8(4)
C13 C12 Br1 120.4(4)
C14 C13 C12 119.5(4)
C14 C13 H11 120.3
C12 C13 H11 120.3
C9 C14 C13 120.2(4)
C9 C14 H12 119.9
C13 C14 H12 119.9
C16 C15 C20 122.3(4)
C16 C15 H3 118.9
C20 C15 H3 118.9
C15 C16 C17 119.8(4)
C15 C16 C7 120.0(4)
C17 C16 C7 120.1(3)
C18 C17 C16 117.3(3)
C18 C17 H5 121.3
C16 C17 H5 121.3
C17 C18 O2 128.0(4)
C17 C18 C19 122.2(4)
O2 C18 C19 109.9(4)
C20 C19 C18 121.7(4)
C20 C19 O3 128.6(3)
C18 C19 O3 109.6(3)
C19 C20 C15 116.7(4)
C19 C20 H2 121.7
C15 C20 H2 121.7
O2 C21 O3 109.0(3)
O2 C21 H1 109.9
O3 C21 H1 109.9
O2 C21 H4 109.9
O3 C21 H4 109.9
H1 C21 H4 108.3

loop_
_geom_bond_atom_site_label_1
_geom_bond_atom_site_label_2
_geom_bond_distance
Br1 C12 1.898(5)
C1 C6 1.380(7)
C1 C2 1.398(7)
C1 C8 1.472(6)
N1 C8 1.396(5)
N1 C9 1.419(5)
N1 C7 1.475(5)
O1 C8 1.223(5)
C2 C3 1.370(9)
C2 H10 0.9300
O2 C18 1.368(5)
O2 C21 1.411(6)
C3 C4 1.372(10)
C3 H9 0.9300
O3 C19 1.382(5)
O3 C21 1.417(5)
C4 C5 1.405(9)
C4 H8 0.9300
C5 C6 1.404(6)
C5 H7 0.9300
C6 C7 1.505(6)
C7 C16 1.534(5)
C7 H6 0.9800
C9 C14 1.378(6)
C9 C10 1.388(6)
C10 C11 1.371(7)
C10 H13 0.9300
C11 C12 1.382(7)
C11 H14 0.9300
C12 C13 1.393(7)
C13 C14 1.382(6)
C13 H11 0.9300
C14 H12 0.9300
C15 C16 1.368(6)
C15 C20 1.399(6)
C15 H3 0.9300
C16 C17 1.400(6)
C17 C18 1.363(6)
C17 H5 0.9300
C18 C19 1.373(5)
C19 C20 1.356(6)
C20 H2 0.9300
C21 H1 0.9700
C21 H4 0.9700

loop_
_geom_hbond_atom_site_label_D
_geom_hbond_atom_site_label_H
_geom_hbond_atom_site_label_A
_geom_hbond_distance_DH
_geom_hbond_distance_HA
_geom_hbond_distance_DA
_geom_hbond_angle_DHA
_geom_hbond_site_symmetry_A
C17 H5 O1 0.93 2.56 3.375(5) 147.1 1_655
C14 H12 O1 0.93 2.65 3.543(5) 160.9 1_655
C11 H14 Br1 0.93 3.08 3.939(5) 154.4 2_546
C10 H13 O1 0.93 2.45 2.933(6) 112.5 .
C17 H5 O1 0.93 2.56 3.375(5) 147.1 1_655
C14 H12 O1 0.93 2.65 3.543(5) 160.9 1_655
C11 H14 Br1 0.93 3.08 3.939(5) 154.4 2_546
C10 H13 O1 0.93 2.45 2.933(6) 112.5 .
C17 H5 O1 0.93 2.56 3.375(5) 147.1 1_655
C14 H12 O1 0.93 2.65 3.543(5) 160.9 1_655
C11 H14 Br1 0.93 3.08 3.939(5) 154.4 2_546
C10 H13 O1 0.93 2.45 2.933(6) 112.5 .
C17 H5 O1 0.93 2.56 3.375(5) 147.1 1_655
C14 H12 O1 0.93 2.65 3.543(5) 160.9 1_655
C11 H14 Br1 0.93 3.08 3.939(5) 154.4 2_546
C10 H13 O1 0.93 2.45 2.933(6) 112.5 .
C10 H13 O1 0.93 2.45 2.933(6) 112.5 .
C11 H14 Br1 0.93 3.08 3.939(5) 154.4 2_546
C14 H12 O1 0.93 2.65 3.543(5) 160.9 1_655
C17 H5 O1 0.93 2.56 3.375(5) 147.1 1_655
C10 H13 O1 0.93 2.45 2.933(6) 112.5 .
C11 H14 Br1 0.93 3.08 3.939(5) 154.4 2_546
C14 H12 O1 0.93 2.65 3.543(5) 160.9 1_655
C17 H5 O1 0.93 2.56 3.375(5) 147.1 1_655
C10 H13 O1 0.93 2.45 2.933(6) 112.5 .
C11 H14 Br1 0.93 3.08 3.939(5) 154.4 2_546
C14 H12 O1 0.93 2.65 3.543(5) 160.9 1_655
C17 H5 O1 0.93 2.56 3.375(5) 147.1 1_655
C10 H13 O1 0.93 2.45 2.933(6) 112.5 .
C11 H14 Br1 0.93 3.08 3.939(5) 154.4 2_546
C14 H12 O1 0.93 2.65 3.543(5) 160.9 1_655
C17 H5 O1 0.93 2.56 3.375(5) 147.1 1_655

loop_
_geom_torsion_atom_site_label_1
_geom_torsion_atom_site_label_2
_geom_torsion_atom_site_label_3
_geom_torsion_atom_site_label_4
_geom_torsion
C6 C1 C2 C3 0.2(7)
C8 C1 C2 C3 -177.5(5)
C1 C2 C3 C4 -0.7(8)
C2 C3 C4 C5 1.0(9)
C3 C4 C5 C6 -0.7(8)
C2 C1 C6 C5 0.1(6)
C8 C1 C6 C5 178.2(4)
C2 C1 C6 C7 -179.6(4)
C8 C1 C6 C7 -1.5(4)
C4 C5 C6 C1 0.2(7)
C4 C5 C6 C7 179.8(5)
C8 N1 C7 C6 -7.4(4)
C9 N1 C7 C6 173.8(3)
C8 N1 C7 C16 114.0(4)
C9 N1 C7 C16 -64.9(4)
C1 C6 C7 N1 5.2(4)
C5 C6 C7 N1 -174.5(4)
C1 C6 C7 C16 -114.8(4)
C5 C6 C7 C16 65.6(6)
C9 N1 C8 O1 5.3(6)
C7 N1 C8 O1 -173.5(4)
C9 N1 C8 C1 -174.5(3)
C7 N1 C8 C1 6.7(4)
C6 C1 C8 O1 177.2(4)
C2 C1 C8 O1 -4.9(7)
C6 C1 C8 N1 -3.1(4)
C2 C1 C8 N1 174.8(4)
C8 N1 C9 C14 145.5(4)
C7 N1 C9 C14 -35.8(5)
C8 N1 C9 C10 -34.1(6)
C7 N1 C9 C10 144.6(4)
C14 C9 C10 C11 -2.0(7)
N1 C9 C10 C11 177.6(4)
C9 C10 C11 C12 0.7(7)
C10 C11 C12 C13 1.1(7)
C10 C11 C12 Br1 -176.6(4)
C11 C12 C13 C14 -1.6(7)
Br1 C12 C13 C14 176.1(3)
C10 C9 C14 C13 1.5(6)
N1 C9 C14 C13 -178.1(4)
C12 C13 C14 C9 0.3(7)
C20 C15 C16 C17 0.3(7)
C20 C15 C16 C7 -177.4(5)
N1 C7 C16 C15 -46.0(5)
C6 C7 C16 C15 68.3(5)
N1 C7 C16 C17 136.3(4)
C6 C7 C16 C17 -109.3(4)
C15 C16 C17 C18 -1.0(6)
C7 C16 C17 C18 176.7(4)
C16 C17 C18 O2 -179.5(4)
C16 C17 C18 C19 1.2(6)
C21 O2 C18 C17 -179.0(5)
C21 O2 C18 C19 0.3(5)
C17 C18 C19 C20 -0.7(7)
O2 C18 C19 C20 179.9(4)
C17 C18 C19 O3 -180.0(4)
O2 C18 C19 O3 0.6(5)
C21 O3 C19 C20 179.5(5)
C21 O3 C19 C18 -1.3(5)
C18 C19 C20 C15 0.0(7)
O3 C19 C20 C15 179.1(5)
C16 C15 C20 C19 0.2(8)
C18 O2 C21 O3 -1.1(6)
C19 O3 C21 O2 1.5(5)
